data_7702177
loop_
_publ_author_name
'Chen, Hai-Peng'
'Shi, Ping-Ping'
'Wang, Zhong-Xia'
'Gao, Ji-Xing'
'Zhang, Wan-Ying'
'Chen, Cheng'
'Tang, Yuan-Yuan'
'Fu, Da-Wei'

_publ_section_title
;
 Tunable dielectric transitions in layered organic-inorganic hybrid
 perovskite-type compounds:
 [NH<sub>3</sub>(CH<sub>2</sub>)<sub>2</sub>Cl]<sub>2</sub>[CdCl<sub>4-4x</sub>Br<sub>4x</sub>]
 (x = 0, 1/4, 1).
;
_journal_issue 20
_journal_name_full 'Dalton transactions (Cambridge, England : 2003)'
_journal_page_first 7005
_journal_page_last 7012
_journal_paper_doi 10.1039/c8dt00353j
_journal_volume 47
_journal_year 2018
_chemical_formula_moiety 'C4 H14 Br Cd Cl5 N2'
_chemical_formula_sum 'C4 H14 Br Cd Cl5 N2'
_chemical_formula_weight 459.73
_space_group_IT_number 41
_space_group_name_Hall 'A 2 -2ab'
_space_group_name_H-M_alt 'A e a 2'
_symmetry_cell_setting orthorhombic
_symmetry_space_group_name_H-M 'A e a 2'
_atom_sites_solution_hydrogens geom
_atom_sites_solution_primary direct
_atom_sites_solution_secondary difmap
_audit_creation_method SHELXL-97
_audit_update_record
;
2017-05-18 deposited with the CCDC.
2018-04-19 downloaded from the CCDC.
;
_cell_angle_alpha 90.00
_cell_angle_beta 90.00
_cell_angle_gamma 90.00
_cell_formula_units_Z 4
_cell_length_a 7.649(11)
_cell_length_b 24.42(4)
_cell_length_c 7.579(10)
_cell_measurement_reflns_used 1249
_cell_measurement_temperature 173(2)
_cell_measurement_theta_max 27.44
_cell_measurement_theta_min 3.14
_cell_volume 1416(4)
_computing_structure_refinement 'SHELXL-97 (Sheldrick, 1997)'
_computing_structure_solution 'SHELXS-97 (Sheldrick, 1990)'
_diffrn_ambient_temperature 173(2)
_diffrn_measured_fraction_theta_full 0.997
_diffrn_measured_fraction_theta_max 0.997
_diffrn_measurement_device_type 'Rigaku SCXmini diffractometer'
_diffrn_radiation_monochromator graphite
_diffrn_radiation_source 'fine-focus sealed tube'
_diffrn_radiation_type MoK\a
_diffrn_radiation_wavelength 0.71073
_diffrn_reflns_av_R_equivalents 0.0586
_diffrn_reflns_av_sigmaI/netI 0.0530
_diffrn_reflns_limit_h_max 9
_diffrn_reflns_limit_h_min -8
_diffrn_reflns_limit_k_max 28
_diffrn_reflns_limit_k_min -28
_diffrn_reflns_limit_l_max 9
_diffrn_reflns_limit_l_min -7
_diffrn_reflns_number 3996
_diffrn_reflns_theta_full 24.98
_diffrn_reflns_theta_max 24.98
_diffrn_reflns_theta_min 3.14
_exptl_absorpt_coefficient_mu 5.274
_exptl_crystal_colour colourless
_exptl_crystal_density_diffrn 2.157
_exptl_crystal_density_method 'not measured'
_exptl_crystal_description flake
_exptl_crystal_F_000 880
_refine_diff_density_max 4.498
_refine_diff_density_min -1.561
_refine_diff_density_rms 0.302
_refine_ls_abs_structure_details 'Flack H D (1983), Acta Cryst. A39, 876-881'
_refine_ls_abs_structure_Flack 0.36(10)
_refine_ls_extinction_method none
_refine_ls_goodness_of_fit_ref 1.193
_refine_ls_hydrogen_treatment mixed
_refine_ls_matrix_type full
_refine_ls_number_parameters 52
_refine_ls_number_reflns 1174
_refine_ls_number_restraints 37
_refine_ls_restrained_S_all 1.183
_refine_ls_R_factor_all 0.0966
_refine_ls_R_factor_gt 0.0826
_refine_ls_shift/su_max 0.000
_refine_ls_shift/su_mean 0.000
_refine_ls_structure_factor_coef Fsqd
_refine_ls_weighting_details 'calc w=1/[\s^2^(Fo^2^)+(0.2000P)^2^+0.0000P] where P=(Fo^2^+2Fc^2^)/3'
_refine_ls_weighting_scheme calc
_refine_ls_wR_factor_gt 0.2524
_refine_ls_wR_factor_ref 0.2938
_reflns_number_gt 932
_reflns_number_total 1174
_reflns_threshold_expression >2sigma(I)
_cod_data_source_file c8dt00353j2.cif
_cod_data_source_block 2_CCDC1
_cod_original_sg_symbol_H-M 'A b a 2 '
_cod_database_code 7702177

loop_
_symmetry_equiv_pos_as_xyz
'x, y, z'
'-x, -y, z'
'x+1/2, -y+1/2, z'
'-x+1/2, y+1/2, z'
'x, y+1/2, z+1/2'
'-x, -y+1/2, z+1/2'
'x+1/2, -y+1, z+1/2'
'-x+1/2, y+1, z+1/2'

loop_
_atom_site_label
_atom_site_type_symbol
_atom_site_fract_x
_atom_site_fract_y
_atom_site_fract_z
_atom_site_U_iso_or_equiv
_atom_site_adp_type
_atom_site_occupancy
_atom_site_symmetry_multiplicity
_atom_site_calc_flag
_atom_site_refinement_flags
Cd1 Cd 0.0000 0.5000 0.51488(14) 0.04053(15) Uani 1 2 d SU
Cl1 Cl 0.2574(4) 0.48834(7) 0.2603(2) 0.0701(5) Uani 1 1 d U
Cl2 Cl 0.0174(5) 0.60741(18) 0.4695(5) 0.0690(11) Uani 0.50 1 d PU
Br1 Br 0.05055(16) 0.60489(5) 0.5364(3) 0.0652(4) Uani 0.50 1 d PU
N1 N -0.0063(8) 0.40400(6) 1.0021(6) 0.333(3) Uani 1 1 d DU
H1C H -0.1079 0.4091 0.9417 0.499 Uiso 1 1 calc R
H1D H 0.0855 0.4057 0.9260 0.499 Uiso 1 1 calc R
H1E H 0.0050 0.4306 1.0854 0.499 Uiso 1 1 calc R
Cl3 Cl 0.0470(7) 0.25401(18) 1.0557(10) 0.333(3) Uani 1 1 d DU
C2 C 0.0789(5) 0.31501(8) 0.9512(4) 0.333(3) Uani 1 1 d DU
H1A H 0.2009 0.3277 0.9667 0.399 Uiso 1 1 d R
H1B H 0.0399 0.3163 0.8268 0.399 Uiso 1 1 d R
C1 C -0.0090(6) 0.34899(9) 1.0899(3) 0.333(3) Uani 1 1 d DU
H2A H 0.0297 0.3418 1.2124 0.399 Uiso 1 1 d R
H2B H -0.1272 0.3335 1.0714 0.399 Uiso 1 1 d R

loop_
_atom_site_aniso_label
_atom_site_aniso_U_11
_atom_site_aniso_U_22
_atom_site_aniso_U_33
_atom_site_aniso_U_23
_atom_site_aniso_U_13
_atom_site_aniso_U_12
Cd1 0.0354(2) 0.0546(3) 0.0316(3) 0.000 0.000 -0.00433(17)
Cl1 0.0265(6) 0.1604(14) 0.0235(6) -0.0051(13) 0.0135(5) 0.0076(12)
Cl2 0.079(2) 0.0580(16) 0.070(2) 0.0076(15) -0.0373(12) 0.0062(13)
Br1 0.0534(5) 0.0496(6) 0.0926(8) 0.0033(9) -0.0365(8) -0.0001(5)
N1 0.328(5) 0.227(3) 0.442(6) 0.219(3) -0.113(5) -0.027(4)
Cl3 0.328(5) 0.227(3) 0.442(6) 0.219(3) -0.113(5) -0.027(4)
C2 0.328(5) 0.227(3) 0.442(6) 0.219(3) -0.113(5) -0.027(4)
C1 0.328(5) 0.227(3) 0.442(6) 0.219(3) -0.113(5) -0.027(4)

loop_
_atom_type_symbol
_atom_type_description
_atom_type_scat_dispersion_real
_atom_type_scat_dispersion_imag
_atom_type_scat_source
C C 0.0033 0.0016 'International Tables Vol C Tables 4.2.6.8 and 6.1.1.4'
H H 0.0000 0.0000 'International Tables Vol C Tables 4.2.6.8 and 6.1.1.4'
N N 0.0061 0.0033 'International Tables Vol C Tables 4.2.6.8 and 6.1.1.4'
Cl Cl 0.1484 0.1585 'International Tables Vol C Tables 4.2.6.8 and 6.1.1.4'
Br Br -0.2901 2.4595 'International Tables Vol C Tables 4.2.6.8 and 6.1.1.4'
Cd Cd -0.8075 1.2024 'International Tables Vol C Tables 4.2.6.8 and 6.1.1.4'

loop_
_geom_angle_atom_site_label_1
_geom_angle_atom_site_label_2
_geom_angle_atom_site_label_3
_geom_angle
_geom_angle_site_symmetry_1
_geom_angle_site_symmetry_3
Br1 Cd1 Br1 172.81(11) . 2_565
Br1 Cd1 Cl2 12.43(9) . .
Br1 Cd1 Cl2 173.15(10) 2_565 .
Br1 Cd1 Cl2 173.15(10) . 2_565
Br1 Cd1 Cl2 12.43(9) 2_565 2_565
Cl2 Cd1 Cl2 165.07(17) . 2_565
Br1 Cd1 Cl1 87.57(6) . 8_545
Br1 Cd1 Cl1 87.37(6) 2_565 8_545
Cl2 Cd1 Cl1 99.37(9) . 8_545
Cl2 Cd1 Cl1 91.15(10) 2_565 8_545
Br1 Cd1 Cl1 87.37(6) . 7_455
Br1 Cd1 Cl1 87.56(6) 2_565 7_455
Cl2 Cd1 Cl1 91.15(10) . 7_455
Cl2 Cd1 Cl1 99.37(9) 2_565 7_455
Cl1 Cd1 Cl1 90.52(15) 8_545 7_455
Br1 Cd1 Cl1 92.76(6) . 2_565
Br1 Cd1 Cl1 92.25(6) 2_565 2_565
Cl2 Cd1 Cl1 81.00(9) . 2_565
Cl2 Cd1 Cl1 88.60(10) 2_565 2_565
Cl1 Cd1 Cl1 179.29(10) 8_545 2_565
Cl1 Cd1 Cl1 88.86(11) 7_455 2_565
Br1 Cd1 Cl1 92.25(6) . .
Br1 Cd1 Cl1 92.76(6) 2_565 .
Cl2 Cd1 Cl1 88.60(10) . .
Cl2 Cd1 Cl1 81.00(9) 2_565 .
Cl1 Cd1 Cl1 88.86(11) 8_545 .
Cl1 Cd1 Cl1 179.29(10) 7_455 .
Cl1 Cd1 Cl1 91.75(15) 2_565 .
Cd1 Cl1 Cd1 167.91(8) 7_554 .
Br1 Cl2 Cd1 78.5(4) . .
Cl2 Br1 Cd1 89.1(5) . .
C1 C2 Cl3 95.4(3) . .
C2 C1 N1 100.3(3) . .

loop_
_geom_bond_atom_site_label_1
_geom_bond_atom_site_label_2
_geom_bond_distance
_geom_bond_site_symmetry_2
Cd1 Br1 2.595(4) .
Cd1 Br1 2.595(4) 2_565
Cd1 Cl2 2.649(6) .
Cd1 Cl2 2.649(6) 2_565
Cd1 Cl1 2.643(3) 8_545
Cd1 Cl1 2.643(3) 7_455
Cd1 Cl1 2.771(4) 2_565
Cd1 Cl1 2.771(4) .
Cl1 Cd1 2.643(3) 7_554
Cl2 Br1 0.570(4) .
N1 C1 1.499(3) .
Cl3 C2 1.704(6) .
C2 C1 1.499(4) .
